data_4025638
loop_
_publ_author_name
'Ming-Chang P. Yeh'
'Ming-Nan Lin'
'Wei-Jong Chang'
'Jia-Lun Liou'
'Ya-Fon Shih'

_publ_section_title
;
 Synthesis of cis-3-Acyl-4-alkenylpyrrolidines via Gold(I)-Catalyzed
 Cycloisomerization Reaction of
 (Z)-8-Aryl-5-tosyl-5-azaoct-2-en-7-yn-1-ols
;
_journal_name_full 'Journal of Organic Chemistry'
_journal_page_first 6031
_journal_page_last 6034
_journal_paper_doi 10.1021/jo101148e
_journal_volume 75
_journal_year 2010
_chemical_formula_moiety 'C26 H25 N O3 S'
_chemical_formula_sum 'C26 H25 N O3 S'
_chemical_formula_weight 431.53
_chemical_name_systematic
;
?
;
_space_group_IT_number 14
_symmetry_cell_setting monoclinic
_symmetry_space_group_name_Hall '-P 2yn'
_symmetry_space_group_name_H-M 'P 1 21/n 1'
_atom_sites_solution_hydrogens geom
_atom_sites_solution_primary direct
_atom_sites_solution_secondary difmap
_audit_creation_method SHELXL-97
_cell_angle_alpha 90.00
_cell_angle_beta 91.385(2)
_cell_angle_gamma 90.00
_cell_formula_units_Z 4
_cell_length_a 11.6030(3)
_cell_length_b 11.3376(3)
_cell_length_c 17.0185(6)
_cell_measurement_reflns_used 11338
_cell_measurement_temperature 200(2)
_cell_measurement_theta_max 25.028
_cell_measurement_theta_min 2.037
_cell_volume 2238.13(11)
_computing_cell_refinement 'HKL Scalepack (Otwinowski & Minor 1997)'
_computing_data_collection 'Collect (Nonius BV, 1997-2000)'
_computing_data_reduction 'HKL Denzo and Scalepack'
_computing_molecular_graphics 'Ortep-3 for Windows (Farrugia, 1997)'
_computing_publication_material 'WinGX publication routines (Farrugia, 1999)'
_computing_structure_refinement 'SHELXL-97 (Sheldrick, 1997)'
_computing_structure_solution 'SHELXS-86 (Sheldrick, 1986)'
_diffrn_ambient_temperature 200(2)
_diffrn_detector_area_resol_mean 9
_diffrn_measured_fraction_theta_full 0.993
_diffrn_measured_fraction_theta_max 0.993
_diffrn_measurement_device_type KappaCCD
_diffrn_measurement_method 'CCD rotation images, thick slices'
_diffrn_radiation_monochromator graphite
_diffrn_radiation_source 'fine-focus sealed tube'
_diffrn_radiation_type MoK\a
_diffrn_radiation_wavelength 0.71073
_diffrn_reflns_av_R_equivalents 0.0961
_diffrn_reflns_av_sigmaI/netI 0.0725
_diffrn_reflns_limit_h_max 13
_diffrn_reflns_limit_h_min -13
_diffrn_reflns_limit_k_max 13
_diffrn_reflns_limit_k_min -12
_diffrn_reflns_limit_l_max 20
_diffrn_reflns_limit_l_min -20
_diffrn_reflns_number 13579
_diffrn_reflns_theta_full 25.06
_diffrn_reflns_theta_max 25.06
_diffrn_reflns_theta_min 2.10
_exptl_absorpt_coefficient_mu 0.172
_exptl_absorpt_correction_T_max 0.9891
_exptl_absorpt_correction_T_min 0.9195
_exptl_absorpt_correction_type multi-scan
_exptl_absorpt_process_details
;
?
;
_exptl_crystal_colour colorless
_exptl_crystal_density_diffrn 1.281
_exptl_crystal_density_method 'not measured'
_exptl_crystal_description prism
_exptl_crystal_F_000 912
_exptl_crystal_size_max 0.25
_exptl_crystal_size_mid 0.18
_exptl_crystal_size_min 0.12
_refine_diff_density_max 0.711
_refine_diff_density_min -0.536
_refine_diff_density_rms 0.154
_refine_ls_extinction_method none
_refine_ls_goodness_of_fit_ref 1.109
_refine_ls_hydrogen_treatment fixed
_refine_ls_matrix_type full
_refine_ls_number_parameters 280
_refine_ls_number_reflns 3960
_refine_ls_number_restraints 0
_refine_ls_restrained_S_all 1.109
_refine_ls_R_factor_all 0.1275
_refine_ls_R_factor_gt 0.0864
_refine_ls_shift/su_max 0.001
_refine_ls_shift/su_mean 0.000
_refine_ls_structure_factor_coef Fsqd
_refine_ls_weighting_details 'calc w=1/[\s^2^(Fo^2^)+(0.1424P)^2^+7.9824P] where P=(Fo^2^+2Fc^2^)/3'
_refine_ls_weighting_scheme calc
_refine_ls_wR_factor_gt 0.2751
_refine_ls_wR_factor_ref 0.3167
_reflns_number_gt 2708
_reflns_number_total 3960
_reflns_threshold_expression >2sigma(I)
_cod_data_source_file jo101148e_si_003_2.cif
_cod_data_source_block 9534
_cod_original_sg_symbol_H-M 'P 21/n'
_cod_original_formula_sum 'C26 H25 N O3 S '
_cod_database_code 4025638

loop_
_symmetry_equiv_pos_as_xyz
'x, y, z'
'-x+1/2, y+1/2, -z+1/2'
'-x, -y, -z'
'x-1/2, -y-1/2, z-1/2'

loop_
_atom_site_label
_atom_site_type_symbol
_atom_site_fract_x
_atom_site_fract_y
_atom_site_fract_z
_atom_site_U_iso_or_equiv
_atom_site_adp_type
_atom_site_occupancy
_atom_site_symmetry_multiplicity
_atom_site_calc_flag
_atom_site_refinement_flags
_atom_site_disorder_assembly
_atom_site_disorder_group
S1 S 0.64436(14) -0.04809(14) 0.70939(9) 0.0444(5) Uani 1 1 d . . .
O1 O 0.7598(4) -0.0911(4) 0.7002(3) 0.0541(12) Uani 1 1 d . . .
O2 O 0.5493(4) -0.1295(4) 0.7094(3) 0.0595(14) Uani 1 1 d . . .
O3 O 0.4118(4) 0.1499(4) 0.9475(3) 0.0505(12) Uani 1 1 d . . .
N1 N 0.6451(4) 0.0205(4) 0.7926(3) 0.0402(12) Uani 1 1 d . . .
C1 C 0.6151(5) 0.0570(5) 0.6338(3) 0.0404(14) Uani 1 1 d . . .
C2 C 0.7041(5) 0.1296(6) 0.6083(4) 0.0485(16) Uani 1 1 d . . .
H2 H 0.7793 0.1237 0.6312 0.058 Uiso 1 1 calc R . .
C3 C 0.6805(6) 0.2106(6) 0.5490(4) 0.0508(17) Uani 1 1 d . . .
H3 H 0.7405 0.2604 0.5317 0.061 Uiso 1 1 calc R . .
C4 C 0.5712(6) 0.2207(6) 0.5143(4) 0.0487(16) Uani 1 1 d . . .
C5 C 0.5495(7) 0.3079(7) 0.4488(5) 0.065(2) Uani 1 1 d . . .
H5A H 0.4686 0.3034 0.4313 0.097 Uiso 1 1 calc R . .
H5B H 0.5993 0.2892 0.4048 0.097 Uiso 1 1 calc R . .
H5C H 0.5667 0.3877 0.4678 0.097 Uiso 1 1 calc R . .
C6 C 0.4850(6) 0.1469(6) 0.5409(4) 0.0509(17) Uani 1 1 d . . .
H6 H 0.4099 0.1523 0.5177 0.061 Uiso 1 1 calc R . .
C7 C 0.5059(6) 0.0659(6) 0.6000(4) 0.0476(16) Uani 1 1 d . . .
H7 H 0.4455 0.0165 0.6175 0.057 Uiso 1 1 calc R . .
C8 C 0.7472(5) 0.0910(6) 0.8187(4) 0.0416(14) Uani 1 1 d . . .
H8A H 0.7655 0.1529 0.7800 0.050 Uiso 1 1 calc R . .
H8B H 0.8157 0.0403 0.8277 0.050 Uiso 1 1 calc R . .
C9 C 0.7061(5) 0.1441(5) 0.8951(3) 0.0346(13) Uani 1 1 d . . .
H9 H 0.7522 0.2160 0.9090 0.042 Uiso 1 1 calc R . .
C10 C 0.7101(5) 0.0584(5) 0.9607(4) 0.0403(14) Uani 1 1 d . . .
H10 H 0.6783 -0.0177 0.9513 0.048 Uiso 1 1 calc R . .
C11 C 0.7549(6) 0.0800(7) 1.0318(4) 0.0604(19) Uani 1 1 d . . .
H11A H 0.7875 0.1551 1.0434 0.072 Uiso 1 1 calc R . .
H11B H 0.7544 0.0205 1.0710 0.072 Uiso 1 1 calc R . .
C12 C 0.5796(5) 0.1789(5) 0.8719(3) 0.0332(12) Uani 1 1 d . . .
H12 H 0.5814 0.2516 0.8387 0.040 Uiso 1 1 calc R . .
C13 C 0.5364(5) 0.0756(5) 0.8206(4) 0.0409(14) Uani 1 1 d . . .
H13A H 0.4914 0.0189 0.8517 0.049 Uiso 1 1 calc R . .
H13B H 0.4880 0.1041 0.7758 0.049 Uiso 1 1 calc R . .
C14 C 0.5036(5) 0.2020(5) 0.9412(3) 0.0336(13) Uani 1 1 d . . .
C15 C 0.5420(5) 0.2887(5) 1.0018(3) 0.0324(12) Uani 1 1 d . . .
C16 C 0.6139(5) 0.3843(5) 0.9848(3) 0.0367(13) Uani 1 1 d . . .
H16 H 0.6430 0.3934 0.9335 0.044 Uiso 1 1 calc R . .
C17 C 0.6422(5) 0.4648(5) 1.0422(3) 0.0358(13) Uani 1 1 d . . .
H17 H 0.6905 0.5294 1.0296 0.043 Uiso 1 1 calc R . .
C18 C 0.6018(5) 0.4543(5) 1.1187(3) 0.0345(13) Uani 1 1 d . . .
C19 C 0.5336(5) 0.3572(5) 1.1352(3) 0.0358(13) Uani 1 1 d . . .
H19 H 0.5076 0.3464 1.1872 0.043 Uiso 1 1 calc R . .
C20 C 0.5026(5) 0.2760(5) 1.0782(3) 0.0352(13) Uani 1 1 d . . .
H20 H 0.4544 0.2114 1.0909 0.042 Uiso 1 1 calc R . .
C21 C 0.6295(5) 0.5455(5) 1.1789(3) 0.0364(13) Uani 1 1 d . . .
C22 C 0.7305(6) 0.6125(7) 1.1771(4) 0.0542(18) Uani 1 1 d . . .
H22 H 0.7839 0.5982 1.1367 0.065 Uiso 1 1 calc R . .
C23 C 0.7549(6) 0.6985(7) 1.2321(5) 0.062(2) Uani 1 1 d . . .
H23 H 0.8247 0.7421 1.2297 0.074 Uiso 1 1 calc R . .
C24 C 0.6782(6) 0.7213(7) 1.2905(4) 0.0578(19) Uani 1 1 d . . .
H24 H 0.6949 0.7805 1.3286 0.069 Uiso 1 1 calc R . .
C25 C 0.5771(6) 0.6580(6) 1.2936(4) 0.0537(18) Uani 1 1 d . . .
H25 H 0.5236 0.6744 1.3336 0.064 Uiso 1 1 calc R . .
C26 C 0.5529(5) 0.5702(6) 1.2386(3) 0.0421(15) Uani 1 1 d . . .
H26 H 0.4833 0.5266 1.2417 0.050 Uiso 1 1 calc R . .

loop_
_atom_site_aniso_label
_atom_site_aniso_U_11
_atom_site_aniso_U_22
_atom_site_aniso_U_33
_atom_site_aniso_U_23
_atom_site_aniso_U_13
_atom_site_aniso_U_12
S1 0.0497(10) 0.0376(8) 0.0467(9) -0.0168(7) 0.0180(7) -0.0065(7)
O1 0.057(3) 0.051(3) 0.056(3) -0.016(2) 0.023(2) 0.010(2)
O2 0.070(3) 0.048(3) 0.062(3) -0.020(2) 0.022(2) -0.025(2)
O3 0.045(3) 0.056(3) 0.051(3) -0.014(2) 0.018(2) -0.012(2)
N1 0.037(3) 0.044(3) 0.040(3) -0.018(2) 0.016(2) -0.004(2)
C1 0.041(3) 0.042(3) 0.039(3) -0.019(3) 0.020(3) -0.008(3)
C2 0.036(3) 0.058(4) 0.052(4) -0.008(3) 0.011(3) -0.006(3)
C3 0.044(4) 0.053(4) 0.057(4) -0.010(3) 0.015(3) -0.008(3)
C4 0.050(4) 0.054(4) 0.042(3) -0.023(3) 0.006(3) -0.003(3)
C5 0.068(5) 0.063(5) 0.064(5) -0.005(4) -0.007(4) 0.003(4)
C6 0.042(4) 0.059(4) 0.052(4) -0.024(3) 0.002(3) -0.006(3)
C7 0.043(4) 0.053(4) 0.047(4) -0.023(3) 0.014(3) -0.014(3)
C8 0.030(3) 0.044(3) 0.051(4) -0.010(3) 0.013(3) -0.003(3)
C9 0.033(3) 0.032(3) 0.039(3) -0.006(2) 0.009(2) -0.003(2)
C10 0.034(3) 0.027(3) 0.060(4) 0.004(3) 0.006(3) 0.003(2)
C11 0.069(5) 0.059(4) 0.053(4) 0.004(4) -0.011(4) -0.002(4)
C12 0.034(3) 0.033(3) 0.032(3) -0.003(2) 0.006(2) 0.003(2)
C13 0.032(3) 0.045(3) 0.046(3) -0.014(3) 0.009(3) -0.003(3)
C14 0.038(3) 0.030(3) 0.034(3) 0.001(2) 0.008(2) 0.001(3)
C15 0.034(3) 0.032(3) 0.032(3) -0.004(2) 0.007(2) 0.007(2)
C16 0.039(3) 0.035(3) 0.037(3) 0.001(2) 0.014(2) 0.000(3)
C17 0.038(3) 0.031(3) 0.039(3) -0.005(2) 0.010(2) 0.001(2)
C18 0.030(3) 0.034(3) 0.039(3) -0.002(2) 0.008(2) 0.009(2)
C19 0.041(3) 0.040(3) 0.027(3) 0.000(2) 0.007(2) 0.010(3)
C20 0.036(3) 0.036(3) 0.034(3) 0.001(2) 0.006(2) 0.005(2)
C21 0.032(3) 0.045(3) 0.033(3) -0.010(3) 0.001(2) 0.006(3)
C22 0.043(4) 0.065(4) 0.054(4) -0.021(4) 0.007(3) 0.002(3)
C23 0.046(4) 0.069(5) 0.070(5) -0.022(4) -0.002(3) -0.010(4)
C24 0.058(4) 0.070(5) 0.046(4) -0.021(4) -0.003(3) -0.003(4)
C25 0.060(4) 0.065(4) 0.036(3) -0.016(3) 0.006(3) 0.008(4)
C26 0.044(3) 0.049(4) 0.033(3) -0.009(3) 0.006(3) 0.001(3)

loop_
_atom_type_symbol
_atom_type_description
_atom_type_scat_dispersion_real
_atom_type_scat_dispersion_imag
_atom_type_scat_source
C C 0.0033 0.0016 'International Tables Vol C Tables 4.2.6.8 and 6.1.1.4'
H H 0.0000 0.0000 'International Tables Vol C Tables 4.2.6.8 and 6.1.1.4'
S S 0.1246 0.1234 'International Tables Vol C Tables 4.2.6.8 and 6.1.1.4'
O O 0.0106 0.0060 'International Tables Vol C Tables 4.2.6.8 and 6.1.1.4'
N N 0.0061 0.0033 'International Tables Vol C Tables 4.2.6.8 and 6.1.1.4'

loop_
_geom_angle_atom_site_label_1
_geom_angle_atom_site_label_2
_geom_angle_atom_site_label_3
_geom_angle
_geom_angle_site_symmetry_1
_geom_angle_site_symmetry_3
_geom_angle_publ_flag
O1 S1 O2 119.9(3) . . ?
O1 S1 N1 105.9(3) . . ?
O2 S1 N1 107.2(3) . . ?
O1 S1 C1 108.1(3) . . ?
O2 S1 C1 107.3(3) . . ?
N1 S1 C1 108.0(3) . . ?
C8 N1 C13 110.6(4) . . ?
C8 N1 S1 120.5(4) . . ?
C13 N1 S1 119.6(4) . . ?
C7 C1 C2 120.3(6) . . ?
C7 C1 S1 120.4(5) . . ?
C2 C1 S1 119.3(5) . . ?
C3 C2 C1 118.8(6) . . ?
C3 C2 H2 120.6 . . ?
C1 C2 H2 120.6 . . ?
C2 C3 C4 121.7(6) . . ?
C2 C3 H3 119.1 . . ?
C4 C3 H3 119.1 . . ?
C6 C4 C3 118.0(7) . . ?
C6 C4 C5 121.9(6) . . ?
C3 C4 C5 120.2(7) . . ?
C4 C5 H5A 109.5 . . ?
C4 C5 H5B 109.5 . . ?
H5A C5 H5B 109.5 . . ?
C4 C5 H5C 109.5 . . ?
H5A C5 H5C 109.5 . . ?
H5B C5 H5C 109.5 . . ?
C7 C6 C4 121.6(6) . . ?
C7 C6 H6 119.2 . . ?
C4 C6 H6 119.2 . . ?
C6 C7 C1 119.6(6) . . ?
C6 C7 H7 120.2 . . ?
C1 C7 H7 120.2 . . ?
N1 C8 C9 101.8(4) . . ?
N1 C8 H8A 111.4 . . ?
C9 C8 H8A 111.4 . . ?
N1 C8 H8B 111.4 . . ?
C9 C8 H8B 111.4 . . ?
H8A C8 H8B 109.3 . . ?
C10 C9 C8 112.3(5) . . ?
C10 C9 C12 111.6(5) . . ?
C8 C9 C12 101.3(5) . . ?
C10 C9 H9 110.4 . . ?
C8 C9 H9 110.4 . . ?
C12 C9 H9 110.4 . . ?
C11 C10 C9 124.8(6) . . ?
C11 C10 H10 117.6 . . ?
C9 C10 H10 117.6 . . ?
C10 C11 H11A 120.0 . . ?
C10 C11 H11B 120.0 . . ?
H11A C11 H11B 120.0 . . ?
C14 C12 C13 112.8(5) . . ?
C14 C12 C9 114.1(5) . . ?
C13 C12 C9 104.0(4) . . ?
C14 C12 H12 108.6 . . ?
C13 C12 H12 108.6 . . ?
C9 C12 H12 108.6 . . ?
N1 C13 C12 103.5(4) . . ?
N1 C13 H13A 111.1 . . ?
C12 C13 H13A 111.1 . . ?
N1 C13 H13B 111.1 . . ?
C12 C13 H13B 111.1 . . ?
H13A C13 H13B 109.0 . . ?
O3 C14 C15 120.4(5) . . ?
O3 C14 C12 120.6(5) . . ?
C15 C14 C12 119.0(5) . . ?
C20 C15 C16 118.8(5) . . ?
C20 C15 C14 118.6(5) . . ?
C16 C15 C14 122.6(5) . . ?
C17 C16 C15 120.1(5) . . ?
C17 C16 H16 119.9 . . ?
C15 C16 H16 119.9 . . ?
C16 C17 C18 121.7(5) . . ?
C16 C17 H17 119.1 . . ?
C18 C17 H17 119.1 . . ?
C19 C18 C17 117.5(5) . . ?
C19 C18 C21 121.8(5) . . ?
C17 C18 C21 120.8(5) . . ?
C20 C19 C18 121.8(5) . . ?
C20 C19 H19 119.1 . . ?
C18 C19 H19 119.1 . . ?
C19 C20 C15 120.0(5) . . ?
C19 C20 H20 120.0 . . ?
C15 C20 H20 120.0 . . ?
C26 C21 C22 117.2(5) . . ?
C26 C21 C18 120.8(5) . . ?
C22 C21 C18 121.9(5) . . ?
C23 C22 C21 121.9(6) . . ?
C23 C22 H22 119.1 . . ?
C21 C22 H22 119.1 . . ?
C24 C23 C22 119.9(7) . . ?
C24 C23 H23 120.1 . . ?
C22 C23 H23 120.1 . . ?
C23 C24 C25 119.8(6) . . ?
C23 C24 H24 120.1 . . ?
C25 C24 H24 120.1 . . ?
C24 C25 C26 120.3(6) . . ?
C24 C25 H25 119.8 . . ?
C26 C25 H25 119.8 . . ?
C21 C26 C25 120.9(6) . . ?
C21 C26 H26 119.6 . . ?
C25 C26 H26 119.6 . . ?

loop_
_geom_bond_atom_site_label_1
_geom_bond_atom_site_label_2
_geom_bond_distance
_geom_bond_site_symmetry_2
_geom_bond_publ_flag
S1 O1 1.438(5) . ?
S1 O2 1.438(5) . ?
S1 N1 1.615(5) . ?
S1 C1 1.780(7) . ?
O3 C14 1.224(7) . ?
N1 C8 1.488(7) . ?
N1 C13 1.495(7) . ?
C1 C7 1.383(9) . ?
C1 C2 1.397(8) . ?
C2 C3 1.386(10) . ?
C2 H2 0.9500 . ?
C3 C4 1.391(9) . ?
C3 H3 0.9500 . ?
C4 C6 1.387(9) . ?
C4 C5 1.506(10) . ?
C5 H5A 0.9800 . ?
C5 H5B 0.9800 . ?
C5 H5C 0.9800 . ?
C6 C7 1.380(10) . ?
C6 H6 0.9500 . ?
C7 H7 0.9500 . ?
C8 C9 1.520(8) . ?
C8 H8A 0.9900 . ?
C8 H8B 0.9900 . ?
C9 C10 1.481(8) . ?
C9 C12 1.561(8) . ?
C9 H9 1.0000 . ?
C10 C11 1.327(9) . ?
C10 H10 0.9500 . ?
C11 H11A 0.9500 . ?
C11 H11B 0.9500 . ?
C12 C14 1.513(7) . ?
C12 C13 1.537(8) . ?
C12 H12 1.0000 . ?
C13 H13A 0.9900 . ?
C13 H13B 0.9900 . ?
C14 C15 1.486(8) . ?
C15 C20 1.396(8) . ?
C15 C16 1.403(8) . ?
C16 C17 1.370(8) . ?
C16 H16 0.9500 . ?
C17 C18 1.399(8) . ?
C17 H17 0.9500 . ?
C18 C19 1.388(8) . ?
C18 C21 1.487(8) . ?
C19 C20 1.378(8) . ?
C19 H19 0.9500 . ?
C20 H20 0.9500 . ?
C21 C26 1.393(8) . ?
C21 C22 1.398(9) . ?
C22 C23 1.377(9) . ?
C22 H22 0.9500 . ?
C23 C24 1.375(10) . ?
C23 H23 0.9500 . ?
C24 C25 1.377(10) . ?
C24 H24 0.9500 . ?
C25 C26 1.391(9) . ?
C25 H25 0.9500 . ?
C26 H26 0.9500 . ?
